data_7229327
loop_
_publ_author_name
'Gao, Lingling'
'Zhao, Qian-Nan'
'Li, Miao-Miao'
'Liming, Fan'
'Niu, Xiao-Yan'
'wang, xiaoqing'
'Hu, Tuoping'

_publ_section_title
;
 Magnetic Properties and Luminescence Sensing of Five Coordination
 Polymers Based on a Rigid Terphenyl-tetracarboxylic Acid
;
_journal_name_full CrystEngComm
_journal_paper_doi 10.1039/C7CE01510K
_journal_year 2017
_chemical_formula_moiety 'C23 H15 Co N4 O4'
_chemical_formula_sum 'C23 H15 Co N4 O4'
_chemical_formula_weight 470.32
_space_group_crystal_system triclinic
_space_group_IT_number 2
_space_group_name_Hall '-P 1'
_space_group_name_H-M_alt 'P -1'
_symmetry_space_group_name_Hall '-P 1'
_symmetry_space_group_name_H-M 'P -1'
_atom_sites_solution_hydrogens geom
_audit_creation_date 2017-01-07
_audit_creation_method
;
Olex2 1.2-beta
(compiled 2016.12.12 svn.r3370 for OlexSys, GUI svn.r5289)
;
_audit_update_record
;
2017-08-02 deposited with the CCDC.
2017-10-13 downloaded from the CCDC.
;
_cell_angle_alpha 94.83(2)
_cell_angle_beta 109.147(17)
_cell_angle_gamma 91.194(19)
_cell_formula_units_Z 2
_cell_length_a 9.93(2)
_cell_length_b 10.54(2)
_cell_length_c 12.84(3)
_cell_measurement_reflns_used 2249
_cell_measurement_temperature 200
_cell_measurement_theta_max 22.69
_cell_measurement_theta_min 2.84
_cell_volume 1263(5)
_computing_cell_refinement 'SAINT V8.30C (?, 2016)'
_computing_data_reduction 'SAINT V8.30C (?, 2016)'
_computing_molecular_graphics 'Olex2 (Dolomanov et al., 2009)'
_computing_publication_material 'Olex2 (Dolomanov et al., 2009)'
_computing_structure_refinement 'ShelXL (Sheldrick, 2015)'
_diffrn_ambient_temperature 200
_diffrn_measured_fraction_theta_full 0.996
_diffrn_measured_fraction_theta_max 0.983
_diffrn_measurement_device_type 'CCD area detector'
_diffrn_measurement_method 'phi and omega scans'
_diffrn_radiation_monochromator graphite
_diffrn_radiation_type MoK\a
_diffrn_radiation_wavelength 0.71073
_diffrn_reflns_av_R_equivalents 0.0522
_diffrn_reflns_av_unetI/netI 0.0853
_diffrn_reflns_Laue_measured_fraction_full 0.996
_diffrn_reflns_Laue_measured_fraction_max 0.983
_diffrn_reflns_limit_h_max 12
_diffrn_reflns_limit_h_min -12
_diffrn_reflns_limit_k_max 13
_diffrn_reflns_limit_k_min -13
_diffrn_reflns_limit_l_max 16
_diffrn_reflns_limit_l_min -16
_diffrn_reflns_number 13864
_diffrn_reflns_point_group_measured_fraction_full 0.996
_diffrn_reflns_point_group_measured_fraction_max 0.983
_diffrn_reflns_theta_full 25.242
_diffrn_reflns_theta_max 27.716
_diffrn_reflns_theta_min 2.840
_exptl_absorpt_coefficient_mu 0.711
_exptl_absorpt_correction_type none
_exptl_crystal_colour colourless
_exptl_crystal_colour_primary colourless
_exptl_crystal_density_diffrn 1.236
_exptl_crystal_description block
_exptl_crystal_F_000 480
_exptl_crystal_size_max 0.17
_exptl_crystal_size_mid 0.12
_exptl_crystal_size_min 0.10
_refine_diff_density_max 0.350
_refine_diff_density_min -0.527
_refine_diff_density_rms 0.063
_refine_ls_extinction_method none
_refine_ls_goodness_of_fit_ref 0.963
_refine_ls_hydrogen_treatment constr
_refine_ls_matrix_type full
_refine_ls_number_parameters 289
_refine_ls_number_reflns 5835
_refine_ls_number_restraints 0
_refine_ls_restrained_S_all 0.963
_refine_ls_R_factor_all 0.0905
_refine_ls_R_factor_gt 0.0452
_refine_ls_shift/su_max 0.001
_refine_ls_shift/su_mean 0.000
_refine_ls_structure_factor_coef Fsqd
_refine_ls_weighting_details 'w=1/[\s^2^(Fo^2^)+(0.0405P)^2^] where P=(Fo^2^+2Fc^2^)/3'
_refine_ls_weighting_scheme calc
_refine_ls_wR_factor_gt 0.0853
_refine_ls_wR_factor_ref 0.0978
_reflns_Friedel_coverage 0.000
_reflns_number_gt 3661
_reflns_number_total 5835
_reflns_threshold_expression 'I > 2\s(I)'
_cod_data_source_file c7ce01510k2.cif
_cod_data_source_block 4
_cod_database_code 7229327
_shelx_shelxl_version_number 2014/7
_shelx_space_group_comment
;
The symmetry employed for this shelxl refinement is uniquely defined
by the following loop, which should always be used as a source of
symmetry information in preference to the above space-group names.
They are only intended as comments.
;
_olex2_refinement_description
;
1. Fixed Uiso
 At 1.2 times of:
  All C(H) groups
2.a Aromatic/amide H refined with riding coordinates:
 C3(H3), C6(H6), C8(H8), C10(H10), C11(H11), C12(H12), C14(H14), C15(H15),
 C17(H17), C18(H18), C19(H19), C20(H20), C21(H21), C22(H22), C23(H23)
;
_olex2_submission_special_instructions 'No special instructions were received'

loop_
_space_group_symop_operation_xyz
'x, y, z'
'-x, -y, -z'

loop_
_atom_site_label
_atom_site_type_symbol
_atom_site_fract_x
_atom_site_fract_y
_atom_site_fract_z
_atom_site_U_iso_or_equiv
_atom_site_adp_type
_atom_site_occupancy
_atom_site_site_symmetry_order
_atom_site_calc_flag
_atom_site_refinement_flags_posn
Co1 Co 0.36420(3) 0.59240(4) 0.57617(3) 0.02666(12) Uani 1 1 d .
O1 O 0.36754(17) 0.40995(18) 0.51333(14) 0.0349(5) Uani 1 1 d .
O2 O 0.45215(16) 0.30067(17) 0.39702(13) 0.0321(4) Uani 1 1 d .
O3 O -0.27778(18) 0.24892(18) 0.34186(15) 0.0411(5) Uani 1 1 d .
O4 O -0.15582(17) 0.42672(17) 0.41310(14) 0.0340(5) Uani 1 1 d .
N1 N 0.4600(2) 0.5298(2) 0.73257(17) 0.0332(6) Uani 1 1 d .
N2 N 0.6193(2) 0.5182(2) 0.89487(17) 0.0356(6) Uani 1 1 d .
N3 N 1.1117(2) 0.6495(2) 1.25136(17) 0.0358(6) Uani 1 1 d .
N4 N 1.2687(2) 0.6476(2) 1.41626(17) 0.0326(5) Uani 1 1 d .
C1 C 0.3532(2) 0.3334(2) 0.43169(19) 0.0246(6) Uani 1 1 d .
C2 C 0.2074(2) 0.2772(2) 0.36762(19) 0.0230(6) Uani 1 1 d .
C3 C 0.0926(2) 0.3147(2) 0.39891(19) 0.0254(6) Uani 1 1 d .
H3 H 0.1075 0.3721 0.4632 0.030 Uiso 1 1 calc R
C4 C -0.0428(2) 0.2689(2) 0.33691(19) 0.0240(6) Uani 1 1 d .
C5 C -0.1666(3) 0.3174(3) 0.36555(19) 0.0269(6) Uani 1 1 d .
C6 C -0.0637(2) 0.1855(2) 0.24380(19) 0.0259(6) Uani 1 1 d .
H6 H -0.1574 0.1515 0.2032 0.031 Uiso 1 1 calc R
C7 C 0.0484(2) 0.1503(2) 0.20809(19) 0.0241(6) Uani 1 1 d .
C8 C 0.1840(2) 0.1962(2) 0.27300(19) 0.0264(6) Uani 1 1 d .
H8 H 0.2632 0.1711 0.2516 0.032 Uiso 1 1 calc R
C9 C 0.0240(2) 0.0717(2) 0.10267(19) 0.0258(6) Uani 1 1 d .
C10 C 0.1307(3) 0.0051(2) 0.0797(2) 0.0304(6) Uani 1 1 d .
H10 H 0.2223 0.0072 0.1347 0.037 Uiso 1 1 calc R
C11 C -0.1080(3) 0.0637(3) 0.0201(2) 0.0331(7) Uani 1 1 d .
H11 H -0.1847 0.1072 0.0332 0.040 Uiso 1 1 calc R
C12 C 0.5798(3) 0.5785(3) 0.8028(2) 0.0370(7) Uani 1 1 d .
H12 H 0.6327 0.6483 0.7904 0.044 Uiso 1 1 calc R
C13 C 0.7441(3) 0.5511(3) 0.9872(2) 0.0330(7) Uani 1 1 d .
C14 C 0.7937(3) 0.6755(3) 1.0106(2) 0.0444(8) Uani 1 1 d .
H14 H 0.7438 0.7388 0.9666 0.053 Uiso 1 1 calc R
C15 C 0.9158(3) 0.7085(3) 1.0978(2) 0.0454(8) Uani 1 1 d .
H15 H 0.9519 0.7947 1.1144 0.054 Uiso 1 1 calc R
C16 C 0.9853(3) 0.6168(3) 1.1608(2) 0.0340(7) Uani 1 1 d .
C17 C 1.1385(3) 0.6145(3) 1.3535(2) 0.0342(7) Uani 1 1 d .
H17 H 1.0710 0.5707 1.3774 0.041 Uiso 1 1 calc R
C18 C 1.3284(3) 0.7066(3) 1.3502(2) 0.0438(8) Uani 1 1 d .
H18 H 1.4237 0.7416 1.3731 0.053 Uiso 1 1 calc R
C19 C 1.2338(3) 0.7081(3) 1.2489(2) 0.0466(8) Uani 1 1 d .
H19 H 1.2486 0.7430 1.1874 0.056 Uiso 1 1 calc R
C20 C 0.9346(3) 0.4932(3) 1.1376(2) 0.0446(8) Uani 1 1 d .
H20 H 0.9837 0.4301 1.1821 0.054 Uiso 1 1 calc R
C21 C 0.8124(3) 0.4597(3) 1.0499(2) 0.0438(8) Uani 1 1 d .
H21 H 0.7761 0.3736 1.0334 0.053 Uiso 1 1 calc R
C22 C 0.5180(3) 0.4237(3) 0.8823(2) 0.0484(8) Uani 1 1 d .
H22 H 0.5160 0.3640 0.9333 0.058 Uiso 1 1 calc R
C23 C 0.4218(3) 0.4336(3) 0.7824(2) 0.0483(8) Uani 1 1 d .
H23 H 0.3376 0.3800 0.7505 0.058 Uiso 1 1 calc R

loop_
_atom_site_aniso_label
_atom_site_aniso_U_11
_atom_site_aniso_U_22
_atom_site_aniso_U_33
_atom_site_aniso_U_23
_atom_site_aniso_U_13
_atom_site_aniso_U_12
Co1 0.01501(17) 0.0416(2) 0.01856(18) -0.00929(15) 0.00199(13) 0.00151(15)
O1 0.0264(10) 0.0443(12) 0.0258(10) -0.0154(9) 0.0021(8) 0.0010(9)
O2 0.0154(8) 0.0498(12) 0.0267(10) -0.0120(9) 0.0052(7) -0.0011(8)
O3 0.0240(10) 0.0464(13) 0.0535(13) -0.0113(10) 0.0180(9) -0.0062(9)
O4 0.0243(9) 0.0405(12) 0.0334(11) -0.0138(9) 0.0085(8) 0.0044(8)
N1 0.0250(12) 0.0460(16) 0.0211(12) -0.0063(11) 0.0000(10) -0.0015(11)
N2 0.0300(12) 0.0460(16) 0.0227(12) 0.0013(11) -0.0013(10) -0.0074(11)
N3 0.0294(12) 0.0487(16) 0.0203(12) 0.0027(11) -0.0036(10) -0.0034(11)
N4 0.0227(12) 0.0448(15) 0.0237(12) -0.0008(11) -0.0002(10) -0.0001(11)
C1 0.0207(12) 0.0310(15) 0.0177(13) -0.0067(11) 0.0027(10) 0.0022(11)
C2 0.0199(12) 0.0283(15) 0.0180(12) -0.0063(11) 0.0044(10) 0.0006(11)
C3 0.0230(13) 0.0339(16) 0.0164(12) -0.0063(11) 0.0048(10) -0.0002(11)
C4 0.0197(12) 0.0308(16) 0.0194(13) -0.0046(11) 0.0054(10) -0.0003(11)
C5 0.0207(13) 0.0389(18) 0.0196(13) -0.0020(12) 0.0059(11) 0.0024(12)
C6 0.0192(12) 0.0324(16) 0.0218(13) -0.0060(12) 0.0035(11) -0.0045(11)
C7 0.0220(13) 0.0258(15) 0.0211(13) -0.0077(11) 0.0050(11) -0.0015(11)
C8 0.0203(13) 0.0330(16) 0.0243(13) -0.0072(12) 0.0077(11) 0.0021(11)
C9 0.0220(13) 0.0315(16) 0.0226(13) -0.0087(11) 0.0084(11) -0.0016(11)
C10 0.0224(13) 0.0372(17) 0.0255(14) -0.0090(12) 0.0024(11) 0.0010(12)
C11 0.0208(13) 0.0407(18) 0.0336(15) -0.0135(13) 0.0074(12) 0.0025(12)
C12 0.0339(16) 0.049(2) 0.0203(15) 0.0044(14) -0.0022(12) -0.0048(14)
C13 0.0279(14) 0.0427(19) 0.0194(14) 0.0007(13) -0.0035(11) -0.0036(13)
C14 0.0430(18) 0.042(2) 0.0318(17) 0.0060(15) -0.0103(14) -0.0005(15)
C15 0.0467(18) 0.0358(19) 0.0364(17) 0.0057(15) -0.0091(15) -0.0124(15)
C16 0.0308(15) 0.0437(19) 0.0182(14) 0.0007(13) -0.0036(12) -0.0015(14)
C17 0.0256(14) 0.0446(19) 0.0247(15) -0.0003(13) -0.0011(12) -0.0016(13)
C18 0.0293(15) 0.065(2) 0.0331(17) 0.0052(16) 0.0050(13) -0.0058(15)
C19 0.0335(16) 0.073(2) 0.0299(16) 0.0115(16) 0.0046(14) -0.0086(16)
C20 0.0461(18) 0.040(2) 0.0308(17) 0.0084(14) -0.0109(14) -0.0050(15)
C21 0.0513(19) 0.0334(18) 0.0336(17) 0.0060(14) -0.0038(15) -0.0081(15)
C22 0.0462(18) 0.060(2) 0.0310(17) 0.0067(16) 0.0030(14) -0.0172(17)
C23 0.0368(17) 0.063(2) 0.0369(18) -0.0023(17) 0.0037(14) -0.0167(16)

loop_
_atom_type_symbol
_atom_type_description
_atom_type_scat_dispersion_real
_atom_type_scat_dispersion_imag
_atom_type_scat_source
C C 0.0033 0.0016 'International Tables Vol C Tables 4.2.6.8 and 6.1.1.4'
H H 0.0000 0.0000 'International Tables Vol C Tables 4.2.6.8 and 6.1.1.4'
Co Co 0.3494 0.9721 'International Tables Vol C Tables 4.2.6.8 and 6.1.1.4'
N N 0.0061 0.0033 'International Tables Vol C Tables 4.2.6.8 and 6.1.1.4'
O O 0.0106 0.0060 'International Tables Vol C Tables 4.2.6.8 and 6.1.1.4'

loop_
_geom_angle_atom_site_label_1
_geom_angle_atom_site_label_2
_geom_angle_atom_site_label_3
_geom_angle
_geom_angle_site_symmetry_1
_geom_angle_site_symmetry_3
O1 Co1 O2 114.32(11) . 2_666
O1 Co1 O3 154.32(8) . 2_566
O1 Co1 O4 95.54(8) . 2_566
O1 Co1 N1 86.90(14) . .
O1 Co1 N4 90.73(14) . 1_454
O1 Co1 C5 125.20(9) . 2_566
O2 Co1 O3 90.53(14) 2_666 2_566
O2 Co1 O4 150.08(9) 2_666 2_566
O2 Co1 N1 87.24(11) 2_666 .
O2 Co1 N4 93.59(10) 2_666 1_454
O2 Co1 C5 120.27(15) 2_666 2_566
O3 Co1 C5 29.78(7) 2_566 2_566
O4 Co1 O3 59.60(9) 2_566 2_566
O4 Co1 C5 29.83(10) 2_566 2_566
N1 Co1 O3 88.03(16) . 2_566
N1 Co1 O4 92.87(12) . 2_566
N1 Co1 N4 177.62(9) . 1_454
N1 Co1 C5 91.07(15) . 2_566
N4 Co1 O3 94.18(15) 1_454 2_566
N4 Co1 O4 87.53(12) 1_454 2_566
N4 Co1 C5 90.44(15) 1_454 2_566
C1 O1 Co1 148.62(19) . .
C1 O2 Co1 124.7(2) . 2_666
C5 O3 Co1 86.8(2) . 2_566
C5 O4 Co1 91.89(15) . 2_566
C12 N1 Co1 123.8(2) . .
C12 N1 C23 104.9(3) . .
C23 N1 Co1 131.2(2) . .
C12 N2 C13 124.6(3) . .
C12 N2 C22 107.4(2) . .
C22 N2 C13 128.0(3) . .
C17 N3 C16 125.4(3) . .
C17 N3 C19 106.9(2) . .
C19 N3 C16 127.2(3) . .
C17 N4 Co1 124.4(2) . 1_656
C17 N4 C18 105.2(3) . .
C18 N4 Co1 129.7(2) . 1_656
O1 C1 O2 124.7(2) . .
O1 C1 C2 118.4(2) . .
O2 C1 C2 116.9(2) . .
C3 C2 C1 119.5(2) . .
C8 C2 C1 120.9(2) . .
C8 C2 C3 119.4(2) . .
C2 C3 H3 120.1 . .
C4 C3 C2 119.9(3) . .
C4 C3 H3 120.1 . .
C3 C4 C5 119.6(2) . .
C3 C4 C6 119.9(2) . .
C6 C4 C5 120.3(2) . .
O3 C5 Co1 63.38(18) . 2_566
O3 C5 O4 121.6(2) . .
O3 C5 C4 119.8(3) . .
O4 C5 Co1 58.28(14) . 2_566
O4 C5 C4 118.6(2) . .
C4 C5 Co1 176.39(18) . 2_566
C4 C6 H6 119.2 . .
C4 C6 C7 121.5(2) . .
C7 C6 H6 119.2 . .
C6 C7 C9 121.4(2) . .
C8 C7 C6 117.4(3) . .
C8 C7 C9 121.2(2) . .
C2 C8 C7 121.9(2) . .
C2 C8 H8 119.1 . .
C7 C8 H8 119.1 . .
C10 C9 C7 122.3(2) . .
C10 C9 C11 116.6(2) . .
C11 C9 C7 121.0(2) . .
C9 C10 H10 119.1 . .
C11 C10 C9 121.8(2) 2 .
C11 C10 H10 119.1 2 .
C9 C11 H11 119.2 . .
C10 C11 C9 121.6(2) 2 .
C10 C11 H11 119.2 2 .
N1 C12 N2 111.6(3) . .
N1 C12 H12 124.2 . .
N2 C12 H12 124.2 . .
C14 C13 N2 118.8(3) . .
C21 C13 N2 120.0(3) . .
C21 C13 C14 121.2(3) . .
C13 C14 H14 120.2 . .
C13 C14 C15 119.5(3) . .
C15 C14 H14 120.2 . .
C14 C15 H15 120.3 . .
C16 C15 C14 119.5(3) . .
C16 C15 H15 120.3 . .
C15 C16 N3 120.1(3) . .
C20 C16 N3 119.2(3) . .
C20 C16 C15 120.7(3) . .
N3 C17 H17 124.2 . .
N4 C17 N3 111.6(3) . .
N4 C17 H17 124.2 . .
N4 C18 H18 124.9 . .
C19 C18 N4 110.2(3) . .
C19 C18 H18 124.9 . .
N3 C19 H19 127.0 . .
C18 C19 N3 106.1(3) . .
C18 C19 H19 127.0 . .
C16 C20 H20 120.0 . .
C16 C20 C21 120.0(3) . .
C21 C20 H20 120.0 . .
C13 C21 C20 119.1(3) . .
C13 C21 H21 120.4 . .
C20 C21 H21 120.4 . .
N2 C22 H22 127.6 . .
C23 C22 N2 104.8(3) . .
C23 C22 H22 127.6 . .
N1 C23 H23 124.4 . .
C22 C23 N1 111.3(3) . .
C22 C23 H23 124.4 . .

loop_
_geom_bond_atom_site_label_1
_geom_bond_atom_site_label_2
_geom_bond_distance
_geom_bond_site_symmetry_2
Co1 O1 2.027(4) .
Co1 O2 2.038(4) 2_666
Co1 O3 2.235(3) 2_566
Co1 O4 2.125(4) 2_566
Co1 N1 2.090(5) .
Co1 N4 2.098(5) 1_454
Co1 C5 2.497(4) 2_566
O1 C1 1.235(3) .
O2 Co1 2.038(4) 2_666
O2 C1 1.248(3) .
O3 Co1 2.235(3) 2_566
O3 C5 1.242(3) .
O4 Co1 2.125(4) 2_566
O4 C5 1.243(3) .
N1 C12 1.298(4) .
N1 C23 1.354(4) .
N2 C12 1.337(4) .
N2 C13 1.418(4) .
N2 C22 1.362(4) .
N3 C16 1.416(4) .
N3 C17 1.336(4) .
N3 C19 1.360(4) .
N4 Co1 2.098(5) 1_656
N4 C17 1.300(4) .
N4 C18 1.365(4) .
C1 C2 1.492(4) .
C2 C3 1.382(4) .
C2 C8 1.375(4) .
C3 H3 0.9500 .
C3 C4 1.371(4) .
C4 C5 1.484(4) .
C4 C6 1.377(4) .
C5 Co1 2.497(4) 2_566
C6 H6 0.9500 .
C6 C7 1.383(4) .
C7 C8 1.382(4) .
C7 C9 1.471(4) .
C8 H8 0.9500 .
C9 C10 1.379(4) .
C9 C11 1.385(4) .
C10 H10 0.9500 .
C10 C11 1.366(4) 2
C11 C10 1.366(4) 2
C11 H11 0.9500 .
C12 H12 0.9500 .
C13 C14 1.364(4) .
C13 C21 1.355(4) .
C14 H14 0.9500 .
C14 C15 1.368(4) .
C15 H15 0.9500 .
C15 C16 1.363(4) .
C16 C20 1.359(4) .
C17 H17 0.9500 .
C18 H18 0.9500 .
C18 C19 1.333(4) .
C19 H19 0.9500 .
C20 H20 0.9500 .
C20 C21 1.373(4) .
C21 H21 0.9500 .
C22 H22 0.9500 .
C22 C23 1.339(4) .
C23 H23 0.9500 .

loop_
_geom_torsion_atom_site_label_1
_geom_torsion_atom_site_label_2
_geom_torsion_atom_site_label_3
_geom_torsion_atom_site_label_4
_geom_torsion
_geom_torsion_site_symmetry_1
_geom_torsion_site_symmetry_4
Co1 O1 C1 O2 91.8(4) . .
Co1 O1 C1 C2 -86.8(4) . .
Co1 O2 C1 O1 -24.8(4) 2_666 .
Co1 O2 C1 C2 153.89(17) 2_666 .
Co1 O3 C5 O4 -1.9(2) 2_566 .
Co1 O3 C5 C4 178.0(2) 2_566 .
Co1 O4 C5 O3 2.0(3) 2_566 .
Co1 O4 C5 C4 -177.93(19) 2_566 .
Co1 N1 C12 N2 -177.97(16) . .
Co1 N1 C23 C22 177.5(2) . .
Co1 N4 C17 N3 -172.09(17) 1_656 .
Co1 N4 C18 C19 171.2(2) 1_656 .
O1 C1 C2 C3 1.9(4) . .
O1 C1 C2 C8 176.8(2) . .
O2 C1 C2 C3 -176.8(2) . .
O2 C1 C2 C8 -1.9(4) . .
N2 C13 C14 C15 -178.5(3) . .
N2 C13 C21 C20 178.7(3) . .
N2 C22 C23 N1 0.3(4) . .
N3 C16 C20 C21 -179.8(3) . .
N4 C18 C19 N3 0.3(4) . .
C1 C2 C3 C4 176.4(2) . .
C1 C2 C8 C7 -175.3(2) . .
C2 C3 C4 C5 -175.1(2) . .
C2 C3 C4 C6 0.1(4) . .
C3 C2 C8 C7 -0.4(4) . .
C3 C4 C5 O3 -152.8(3) . .
C3 C4 C5 O4 27.2(4) . .
C3 C4 C6 C7 -2.7(4) . .
C4 C6 C7 C8 3.6(4) . .
C4 C6 C7 C9 -173.7(2) . .
C5 C4 C6 C7 172.4(2) . .
C6 C4 C5 O3 32.1(4) . .
C6 C4 C5 O4 -147.9(3) . .
C6 C7 C8 C2 -2.1(4) . .
C6 C7 C9 C10 -160.9(3) . .
C6 C7 C9 C11 20.7(4) . .
C7 C9 C10 C11 -177.5(2) . 2
C7 C9 C11 C10 177.6(2) . 2
C8 C2 C3 C4 1.4(4) . .
C8 C7 C9 C10 21.9(4) . .
C8 C7 C9 C11 -156.5(3) . .
C9 C7 C8 C2 175.3(2) . .
C10 C9 C11 C10 -1.0(5) . 2
C11 C9 C10 C11 1.0(5) . 2
C12 N1 C23 C22 -0.1(3) . .
C12 N2 C13 C14 30.8(4) . .
C12 N2 C13 C21 -148.9(3) . .
C12 N2 C22 C23 -0.4(3) . .
C13 N2 C12 N1 -178.9(2) . .
C13 N2 C22 C23 178.9(3) . .
C13 C14 C15 C16 -0.7(5) . .
C14 C13 C21 C20 -0.9(5) . .
C14 C15 C16 N3 180.0(3) . .
C14 C15 C16 C20 0.1(5) . .
C15 C16 C20 C21 0.1(5) . .
C16 N3 C17 N4 173.5(2) . .
C16 N3 C19 C18 -173.4(3) . .
C16 C20 C21 C13 0.3(5) . .
C17 N3 C16 C15 131.3(3) . .
C17 N3 C16 C20 -48.9(4) . .
C17 N3 C19 C18 -0.5(3) . .
C17 N4 C18 C19 0.0(3) . .
C18 N4 C17 N3 -0.3(3) . .
C19 N3 C16 C15 -57.1(4) . .
C19 N3 C16 C20 122.8(3) . .
C19 N3 C17 N4 0.5(3) . .
C21 C13 C14 C15 1.1(5) . .
C22 N2 C12 N1 0.3(3) . .
C22 N2 C13 C14 -148.4(3) . .
C22 N2 C13 C21 32.0(4) . .
C23 N1 C12 N2 -0.1(3) . .
